data_1569919
loop_
_publ_author_name
'Luo, Pengfei'
'Li, Long'
'Mao, Xinfang'
'Sun, Zheng'
'Wang, Yingcheng'
'Peng, Fangzhi'
'Shao, Zhihui'

_publ_section_title
;
 Chemodivergence in Pd-catalyzed desymmetrization of allenes:
 enantioselective [4+3] cycloaddition, desymmetric allenylic substitution
 and enynylation.
;
_journal_issue 39
_journal_name_full 'Chemical science'
_journal_page_first 10812
_journal_page_last 10823
_journal_paper_doi 10.1039/d3sc04581a
_journal_volume 14
_journal_year 2023
_chemical_absolute_configuration ad
_chemical_formula_moiety 'C26 H24 Br2 N2 O2 S'
_chemical_formula_sum 'C26 H24 Br2 N2 O2 S'
_chemical_formula_weight 588.35
_space_group_crystal_system orthorhombic
_space_group_IT_number 19
_space_group_name_Hall 'P 2ac 2ab'
_space_group_name_H-M_alt 'P 21 21 21'
_atom_sites_solution_hydrogens geom
_atom_sites_solution_primary dual
_audit_creation_date 2022-10-13
_audit_creation_method
;
FinalCif V88 by Daniel Kratzert, Freiburg 2022,
https://github.com/dkratzert/FinalCif
;
_audit_update_record
;
2023-03-25 deposited with the CCDC.	2023-09-20 downloaded from the CCDC.
;
_cell_angle_alpha 90
_cell_angle_beta 90
_cell_angle_gamma 90
_cell_formula_units_Z 4
_cell_length_a 5.8154(7)
_cell_length_b 17.400(2)
_cell_length_c 23.776(3)
_cell_measurement_reflns_used 5317
_cell_measurement_temperature 100.00
_cell_measurement_theta_max 28.23
_cell_measurement_theta_min 2.49
_cell_volume 2405.8(5)
_computing_cell_refinement 'SAINT V8.40B'
_computing_data_collection 'Bruker BIS V6.2.16/2021-10-22 && APEX4 2022.1-1'
_computing_data_reduction 'SAINT V8.40B'
_computing_molecular_graphics 'Olex2 1.5 (Dolomanov et al., 2009)'
_computing_publication_material 'Olex2 1.5 (Dolomanov et al., 2009)'
_computing_structure_refinement 'SHELXL 2018/3 (Sheldrick, 2015)'
_computing_structure_solution 'SHELXT 2018/2 (Sheldrick, 2018)'
_diffrn_ambient_environment N~2~
_diffrn_ambient_temperature 100.00
_diffrn_detector CPAD
_diffrn_detector_area_resol_mean 7.41
_diffrn_detector_type 'Bruker PHOTON'
_diffrn_measured_fraction_theta_full 0.989
_diffrn_measured_fraction_theta_max 0.987
_diffrn_measurement_device 'three-circle diffractometer'
_diffrn_measurement_device_type 'Bruker D8 VENTURE dual wavelength Mo/Cu'
_diffrn_measurement_method '\w and \f scans'
_diffrn_measurement_specimen_support 'MiTeGen micromount'
_diffrn_radiation_monochromator 'mirror optics'
_diffrn_radiation_probe x-ray
_diffrn_radiation_type MoK\a
_diffrn_radiation_wavelength 0.71073
_diffrn_reflns_av_R_equivalents 0.0477
_diffrn_reflns_av_unetI/netI 0.0728
_diffrn_reflns_Laue_measured_fraction_full 0.989
_diffrn_reflns_Laue_measured_fraction_max 0.987
_diffrn_reflns_limit_h_max 7
_diffrn_reflns_limit_h_min -7
_diffrn_reflns_limit_k_max 23
_diffrn_reflns_limit_k_min -22
_diffrn_reflns_limit_l_max 31
_diffrn_reflns_limit_l_min -31
_diffrn_reflns_number 5619
_diffrn_reflns_point_group_measured_fraction_full 0.951
_diffrn_reflns_point_group_measured_fraction_max 0.943
_diffrn_reflns_theta_full 25.242
_diffrn_reflns_theta_max 28.277
_diffrn_reflns_theta_min 2.075
_diffrn_source 'microfocus sealed X-ray tube'
_diffrn_source_current 1.4
_diffrn_source_power 0.07
_diffrn_source_type 'Incoatec I\ms'
_diffrn_source_voltage 50.0
_diffrn_standards_number 0
_exptl_absorpt_coefficient_mu 3.483
_exptl_absorpt_correction_T_max 0.745686
_exptl_absorpt_correction_T_min 0.450138
_exptl_absorpt_correction_type multi-scan
_exptl_absorpt_process_details
;
 TWINABS-2012/1 (Bruker,2012) was used for absorption correction.
 
For component 1:
 wR2(int) was 0.1212 before and 0.0762 after correction.
 The Ratio of minimum to maximum transmission is 0.60.

Final HKLF 4 output contains 23430 reflections, Rint = 0.0811
 (7917 with I > 3sig(I), Rint = 0.0590)
;
_exptl_crystal_colour colourless
_exptl_crystal_density_diffrn 1.624
_exptl_crystal_description block
_exptl_crystal_F_000 1184
_exptl_crystal_size_max 0.2
_exptl_crystal_size_mid 0.18
_exptl_crystal_size_min 0.16
_refine_diff_density_max 0.877
_refine_diff_density_min -0.611
_refine_diff_density_rms 0.118
_refine_ls_abs_structure_details
;
 Flack x determined using 1531 quotients [(I+)-(I-)]/[(I+)+(I-)]
 (Parsons, Flack and Wagner, Acta Cryst. B69 (2013) 249-259).
;
_refine_ls_abs_structure_Flack 0.044(11)
_refine_ls_extinction_method none
_refine_ls_goodness_of_fit_ref 1.039
_refine_ls_hydrogen_treatment constr
_refine_ls_matrix_type full
_refine_ls_number_parameters 301
_refine_ls_number_reflns 5619
_refine_ls_number_restraints 0
_refine_ls_restrained_S_all 1.039
_refine_ls_R_factor_all 0.0661
_refine_ls_R_factor_gt 0.0472
_refine_ls_shift/su_max 0.000
_refine_ls_shift/su_mean 0.000
_refine_ls_structure_factor_coef Fsqd
_refine_ls_weighting_details 'w=1/[\s^2^(Fo^2^)+(0.0644P)^2^] where P=(Fo^2^+2Fc^2^)/3'
_refine_ls_weighting_scheme calc
_refine_ls_wR_factor_gt 0.1101
_refine_ls_wR_factor_ref 0.1185
_reflns_Friedel_coverage 0.665
_reflns_Friedel_fraction_full 0.899
_reflns_Friedel_fraction_max 0.884
_reflns_number_gt 4599
_reflns_number_total 5619
_reflns_threshold_expression 'I > 2\s(I)'
_cod_data_source_file d3sc04581a2.cif
_cod_data_source_block 4
_cod_depositor_comments 'Adding full bibliography for 1569919--1569921.cif.'
_cod_original_cell_volume 2405.9(5)
_cod_database_code 1569919
_shelx_shelxl_version_number 2018/3
_shelx_space_group_comment
;
The symmetry employed for this shelxl refinement is uniquely defined
by the following loop, which should always be used as a source of
symmetry information in preference to the above space-group names.
They are only intended as comments.
;
_olex2_refinement_description
;
1. Fixed Uiso
 At 1.2 times of:
  All C(H) groups, All C(H,H) groups, All N(H) groups
 At 1.5 times of:
  All C(H,H,H) groups
2.a Secondary CH2 refined with riding coordinates:
 C16(H16A,H16B), C18(H18A,H18B)
2.b Aromatic/amide H refined with riding coordinates:
 N2(H2), C3(H3), C7(H7), C11(H11), C14(H14), C20(H20), C22(H22), C23(H23),
 C24(H24), C25(H25), C26(H26)
2.c Idealised Me refined as rotating group:
 C1(H1A,H1B,H1C), C8(H8A,H8B,H8C), C9(H9A,H9B,H9C)
;
_olex2_submission_special_instructions 'No special instructions were received'
_shelx_estimated_absorpt_t_min 0.543
_shelx_estimated_absorpt_t_max 0.606
_olex2_diffrn_ambient_temperature_device 'Oxford Cryostream 800'

loop_
_space_group_symop_operation_xyz
'x, y, z'
'-x+1/2, -y, z+1/2'
'-x, y+1/2, -z+1/2'
'x+1/2, -y+1/2, -z'

loop_
_atom_site_label
_atom_site_type_symbol
_atom_site_fract_x
_atom_site_fract_y
_atom_site_fract_z
_atom_site_U_iso_or_equiv
_atom_site_adp_type
_atom_site_occupancy
_atom_site_site_symmetry_order
_atom_site_calc_flag
_atom_site_refinement_flags_posn
_atom_site_refinement_flags_adp
_atom_site_refinement_flags_occupancy
_atom_site_disorder_assembly
_atom_site_disorder_group
Br1 Br 0.11723(12) 0.35873(4) 0.36181(3) 0.02342(18) Uani 1 1 d . . . . .
Br2 Br 0.53301(13) 0.38596(4) 0.26386(3) 0.02588(19) Uani 1 1 d . . . . .
S1 S 0.6733(3) 0.54957(10) 0.52817(6) 0.0177(3) Uani 1 1 d . . . . .
O1 O 0.8861(8) 0.5219(3) 0.50475(19) 0.0227(10) Uani 1 1 d . . . . .
O2 O 0.6840(8) 0.6102(3) 0.56881(18) 0.0242(11) Uani 1 1 d . . . . .
N1 N 0.5085(10) 0.5815(3) 0.4768(2) 0.0169(11) Uani 1 1 d . . . . .
N2 N 0.8431(10) 0.6088(3) 0.3881(2) 0.0220(12) Uani 1 1 d . . . . .
H2 H 0.977453 0.602155 0.371713 0.026 Uiso 1 1 calc R U . . .
C1 C 0.1215(14) 0.2832(4) 0.6252(3) 0.0324(18) Uani 1 1 d . . . . .
H1A H 0.154408 0.235666 0.604572 0.049 Uiso 1 1 calc R U . . .
H1B H -0.042864 0.295027 0.622322 0.049 Uiso 1 1 calc R U . . .
H1C H 0.163132 0.276505 0.664843 0.049 Uiso 1 1 calc R U . . .
C2 C 0.2586(12) 0.3478(4) 0.6005(3) 0.0238(16) Uani 1 1 d . . . . .
C3 C 0.4488(13) 0.3352(4) 0.5661(3) 0.0213(14) Uani 1 1 d . . . . .
H3 H 0.492759 0.283630 0.558464 0.026 Uiso 1 1 calc R U . . .
C4 C 0.5772(11) 0.3942(4) 0.5425(3) 0.0197(14) Uani 1 1 d . . . . .
C5 C 0.5190(12) 0.4698(4) 0.5563(2) 0.0185(14) Uani 1 1 d . . . . .
C6 C 0.3256(12) 0.4862(4) 0.5912(3) 0.0209(15) Uani 1 1 d . . . . .
C7 C 0.2022(12) 0.4247(4) 0.6118(3) 0.0218(15) Uani 1 1 d . . . . .
H7 H 0.072289 0.434961 0.634873 0.026 Uiso 1 1 calc R U . . .
C8 C 0.2431(12) 0.5666(4) 0.6068(3) 0.0229(15) Uani 1 1 d . . . . .
H8A H 0.357714 0.591431 0.630905 0.034 Uiso 1 1 calc R U . . .
H8B H 0.096559 0.562954 0.626910 0.034 Uiso 1 1 calc R U . . .
H8C H 0.222158 0.597073 0.572475 0.034 Uiso 1 1 calc R U . . .
C9 C 0.7685(12) 0.3706(4) 0.5022(3) 0.0277(17) Uani 1 1 d . . . . .
H9A H 0.917681 0.384857 0.518304 0.041 Uiso 1 1 calc R U . . .
H9B H 0.747439 0.396879 0.466158 0.041 Uiso 1 1 calc R U . . .
H9C H 0.763241 0.314874 0.496387 0.041 Uiso 1 1 calc R U . . .
C10 C 0.5111(11) 0.5370(3) 0.4255(2) 0.0140(13) Uani 1 1 d . . . . .
C11 C 0.3427(11) 0.4816(4) 0.4179(2) 0.0171(14) Uani 1 1 d . . . . .
H11 H 0.224419 0.475589 0.445098 0.020 Uiso 1 1 calc R U . . .
C12 C 0.3466(11) 0.4349(4) 0.3707(2) 0.0178(13) Uani 1 1 d . . . . .
C13 C 0.5196(12) 0.4461(4) 0.3306(2) 0.0185(13) Uani 1 1 d . . . . .
C14 C 0.6809(12) 0.5025(4) 0.3369(3) 0.0185(14) Uani 1 1 d . . . . .
H14 H 0.794711 0.509054 0.308626 0.022 Uiso 1 1 calc R U . . .
C15 C 0.6830(11) 0.5515(4) 0.3844(3) 0.0163(13) Uani 1 1 d . . . . .
C16 C 0.7994(12) 0.6814(4) 0.4183(3) 0.0199(15) Uani 1 1 d . . . . .
H16A H 0.875674 0.724064 0.398075 0.024 Uiso 1 1 calc R U . . .
H16B H 0.867573 0.678141 0.456378 0.024 Uiso 1 1 calc R U . . .
C17 C 0.5447(13) 0.6986(4) 0.4234(3) 0.0196(14) Uani 1 1 d . . . . .
C18 C 0.4295(12) 0.6616(3) 0.4738(3) 0.0216(15) Uani 1 1 d . . . . .
H18A H 0.471870 0.689381 0.508696 0.026 Uiso 1 1 calc R U . . .
H18B H 0.260273 0.663416 0.469611 0.026 Uiso 1 1 calc R U . . .
C19 C 0.4269(13) 0.7339(4) 0.3841(3) 0.0218(15) Uani 1 1 d . . . . .
C20 C 0.2923(13) 0.7628(4) 0.3450(3) 0.0220(15) Uani 1 1 d . . . . .
H20 H 0.263879 0.816541 0.345125 0.026 Uiso 1 1 calc R U . . .
C21 C 0.1837(12) 0.7157(4) 0.3010(3) 0.0186(14) Uani 1 1 d . . . . .
C22 C 0.2636(11) 0.6420(4) 0.2869(3) 0.0192(14) Uani 1 1 d . . . . .
H22 H 0.400910 0.623390 0.303744 0.023 Uiso 1 1 calc R U . . .
C23 C 0.1460(13) 0.5959(4) 0.2490(3) 0.0260(16) Uani 1 1 d . . . . .
H23 H 0.201919 0.546105 0.240009 0.031 Uiso 1 1 calc R U . . .
C24 C -0.0561(13) 0.6236(4) 0.2242(3) 0.0257(16) Uani 1 1 d . . . . .
H24 H -0.138699 0.592197 0.198459 0.031 Uiso 1 1 calc R U . . .
C25 C -0.1352(14) 0.6958(4) 0.2368(3) 0.0297(16) Uani 1 1 d . . . . .
H25 H -0.271241 0.714442 0.219376 0.036 Uiso 1 1 calc R U . . .
C26 C -0.0180(14) 0.7417(4) 0.2747(2) 0.0244(16) Uani 1 1 d . . . . .
H26 H -0.074893 0.791607 0.283064 0.029 Uiso 1 1 calc R U . . .

loop_
_atom_site_aniso_label
_atom_site_aniso_U_11
_atom_site_aniso_U_22
_atom_site_aniso_U_33
_atom_site_aniso_U_23
_atom_site_aniso_U_13
_atom_site_aniso_U_12
Br1 0.0187(3) 0.0199(3) 0.0316(4) -0.0064(3) -0.0007(3) -0.0026(3)
Br2 0.0323(4) 0.0248(4) 0.0205(3) -0.0076(3) 0.0012(3) 0.0012(3)
S1 0.0152(7) 0.0216(8) 0.0161(8) -0.0016(6) -0.0017(6) -0.0002(7)
O1 0.013(2) 0.030(3) 0.026(2) 0.002(2) 0.000(2) -0.001(2)
O2 0.022(2) 0.027(3) 0.024(2) -0.007(2) -0.005(2) -0.002(2)
N1 0.021(3) 0.015(3) 0.015(2) -0.001(2) -0.003(2) 0.003(2)
N2 0.016(3) 0.023(3) 0.027(3) -0.001(3) 0.001(2) 0.000(3)
C1 0.029(4) 0.035(4) 0.033(4) 0.004(3) -0.001(4) -0.004(4)
C2 0.021(3) 0.029(4) 0.021(3) 0.003(3) -0.003(3) -0.004(3)
C3 0.023(3) 0.020(3) 0.021(3) 0.001(3) -0.006(3) 0.002(3)
C4 0.016(3) 0.023(3) 0.019(3) -0.002(3) 0.000(3) 0.001(3)
C5 0.016(3) 0.023(3) 0.017(3) 0.000(2) -0.008(3) -0.005(3)
C6 0.021(3) 0.027(4) 0.015(3) -0.003(3) -0.006(3) 0.004(3)
C7 0.017(3) 0.029(4) 0.019(3) 0.002(3) 0.000(3) 0.007(3)
C8 0.014(3) 0.028(4) 0.026(4) -0.005(3) 0.002(3) 0.002(3)
C9 0.024(3) 0.027(4) 0.031(4) -0.007(3) 0.004(3) 0.006(3)
C10 0.012(3) 0.014(3) 0.015(3) 0.000(2) -0.001(2) -0.004(3)
C11 0.016(3) 0.019(3) 0.016(3) -0.002(2) 0.001(3) 0.003(3)
C12 0.018(3) 0.016(3) 0.019(3) -0.001(2) -0.003(3) -0.002(3)
C13 0.021(3) 0.018(3) 0.016(3) -0.001(2) 0.000(3) 0.008(3)
C14 0.022(3) 0.017(3) 0.016(3) 0.001(3) 0.005(3) 0.006(3)
C15 0.013(3) 0.018(3) 0.018(3) -0.001(3) -0.003(3) 0.007(3)
C16 0.017(3) 0.018(4) 0.025(3) -0.001(3) -0.004(3) -0.007(3)
C17 0.019(3) 0.018(3) 0.021(3) -0.002(3) 0.000(3) -0.002(3)
C18 0.025(4) 0.016(3) 0.023(3) -0.001(3) 0.002(3) 0.004(3)
C19 0.030(4) 0.016(3) 0.019(3) -0.008(3) 0.003(3) -0.003(3)
C20 0.028(4) 0.016(3) 0.022(3) 0.003(3) 0.000(3) 0.000(3)
C21 0.016(3) 0.016(3) 0.023(3) 0.003(3) 0.002(3) 0.000(3)
C22 0.018(3) 0.022(3) 0.018(3) 0.002(3) 0.001(3) -0.003(3)
C23 0.029(4) 0.028(4) 0.021(4) 0.000(3) 0.003(3) 0.003(3)
C24 0.032(4) 0.023(4) 0.022(3) 0.002(3) -0.004(3) -0.009(3)
C25 0.027(4) 0.040(4) 0.022(3) 0.012(3) -0.005(4) -0.003(4)
C26 0.033(4) 0.021(3) 0.019(3) 0.006(3) 0.004(3) 0.006(3)

loop_
_atom_type_symbol
_atom_type_description
_atom_type_scat_dispersion_real
_atom_type_scat_dispersion_imag
_atom_type_scat_source
C C 0.0033 0.0016 'International Tables Vol C Tables 4.2.6.8 and 6.1.1.4'
H H 0.0000 0.0000 'International Tables Vol C Tables 4.2.6.8 and 6.1.1.4'
Br Br -0.2901 2.4595 'International Tables Vol C Tables 4.2.6.8 and 6.1.1.4'
N N 0.0061 0.0033 'International Tables Vol C Tables 4.2.6.8 and 6.1.1.4'
O O 0.0106 0.0060 'International Tables Vol C Tables 4.2.6.8 and 6.1.1.4'
S S 0.1246 0.1234 'International Tables Vol C Tables 4.2.6.8 and 6.1.1.4'

loop_
_geom_angle_atom_site_label_1
_geom_angle_atom_site_label_2
_geom_angle_atom_site_label_3
_geom_angle
_geom_angle_site_symmetry_1
_geom_angle_site_symmetry_3
_geom_angle_publ_flag
O1 S1 N1 109.0(3) . . ?
O1 S1 C5 108.5(3) . . ?
O2 S1 O1 118.0(3) . . ?
O2 S1 N1 106.1(3) . . ?
O2 S1 C5 110.0(3) . . ?
N1 S1 C5 104.4(3) . . ?
C10 N1 S1 116.0(4) . . ?
C10 N1 C18 118.2(5) . . ?
C18 N1 S1 122.4(4) . . ?
C15 N2 H2 118.7 . . ?
C15 N2 C16 122.5(5) . . ?
C16 N2 H2 118.7 . . ?
H1A C1 H1B 109.5 . . ?
H1A C1 H1C 109.5 . . ?
H1B C1 H1C 109.5 . . ?
C2 C1 H1A 109.5 . . ?
C2 C1 H1B 109.5 . . ?
C2 C1 H1C 109.5 . . ?
C3 C2 C1 122.2(7) . . ?
C3 C2 C7 116.7(6) . . ?
C7 C2 C1 121.1(7) . . ?
C2 C3 H3 118.4 . . ?
C4 C3 C2 123.2(6) . . ?
C4 C3 H3 118.4 . . ?
C3 C4 C5 118.1(6) . . ?
C3 C4 C9 116.6(6) . . ?
C5 C4 C9 125.3(6) . . ?
C4 C5 S1 121.5(5) . . ?
C4 C5 C6 121.1(6) . . ?
C6 C5 S1 117.3(5) . . ?
C5 C6 C8 125.0(6) . . ?
C7 C6 C5 117.5(6) . . ?
C7 C6 C8 117.5(6) . . ?
C2 C7 H7 118.3 . . ?
C6 C7 C2 123.4(6) . . ?
C6 C7 H7 118.3 . . ?
C6 C8 H8A 109.5 . . ?
C6 C8 H8B 109.5 . . ?
C6 C8 H8C 109.5 . . ?
H8A C8 H8B 109.5 . . ?
H8A C8 H8C 109.5 . . ?
H8B C8 H8C 109.5 . . ?
C4 C9 H9A 109.5 . . ?
C4 C9 H9B 109.5 . . ?
C4 C9 H9C 109.5 . . ?
H9A C9 H9B 109.5 . . ?
H9A C9 H9C 109.5 . . ?
H9B C9 H9C 109.5 . . ?
C11 C10 N1 118.4(5) . . ?
C11 C10 C15 122.0(6) . . ?
C15 C10 N1 119.5(5) . . ?
C10 C11 H11 119.9 . . ?
C12 C11 C10 120.1(6) . . ?
C12 C11 H11 119.9 . . ?
C11 C12 Br1 119.3(5) . . ?
C11 C12 C13 118.8(6) . . ?
C13 C12 Br1 121.9(5) . . ?
C12 C13 Br2 121.4(5) . . ?
C14 C13 Br2 117.3(5) . . ?
C14 C13 C12 121.3(6) . . ?
C13 C14 H14 119.1 . . ?
C13 C14 C15 121.7(6) . . ?
C15 C14 H14 119.1 . . ?
N2 C15 C10 124.4(6) . . ?
N2 C15 C14 119.7(6) . . ?
C14 C15 C10 115.9(6) . . ?
N2 C16 H16A 109.2 . . ?
N2 C16 H16B 109.2 . . ?
N2 C16 C17 112.1(5) . . ?
H16A C16 H16B 107.9 . . ?
C17 C16 H16A 109.2 . . ?
C17 C16 H16B 109.2 . . ?
C18 C17 C16 114.3(6) . . ?
C19 C17 C16 123.0(6) . . ?
C19 C17 C18 122.1(7) . . ?
N1 C18 C17 107.5(5) . . ?
N1 C18 H18A 110.2 . . ?
N1 C18 H18B 110.2 . . ?
C17 C18 H18A 110.2 . . ?
C17 C18 H18B 110.2 . . ?
H18A C18 H18B 108.5 . . ?
C17 C19 C20 173.4(7) . . ?
C19 C20 H20 118.4 . . ?
C19 C20 C21 123.1(6) . . ?
C21 C20 H20 118.4 . . ?
C22 C21 C20 122.4(6) . . ?
C26 C21 C20 119.7(6) . . ?
C26 C21 C22 117.7(6) . . ?
C21 C22 H22 119.3 . . ?
C23 C22 C21 121.3(6) . . ?
C23 C22 H22 119.3 . . ?
C22 C23 H23 120.4 . . ?
C22 C23 C24 119.3(7) . . ?
C24 C23 H23 120.4 . . ?
C23 C24 H24 119.9 . . ?
C25 C24 C23 120.3(7) . . ?
C25 C24 H24 119.9 . . ?
C24 C25 H25 119.8 . . ?
C24 C25 C26 120.4(7) . . ?
C26 C25 H25 119.8 . . ?
C21 C26 H26 119.5 . . ?
C25 C26 C21 121.0(7) . . ?
C25 C26 H26 119.5 . . ?

loop_
_geom_bond_atom_site_label_1
_geom_bond_atom_site_label_2
_geom_bond_distance
_geom_bond_site_symmetry_2
_geom_bond_publ_flag
Br1 C12 1.892(6) . ?
Br2 C13 1.903(6) . ?
S1 O1 1.440(5) . ?
S1 O2 1.433(5) . ?
S1 N1 1.650(5) . ?
S1 C5 1.783(7) . ?
N1 C10 1.444(7) . ?
N1 C18 1.469(8) . ?
N2 H2 0.8800 . ?
N2 C15 1.367(8) . ?
N2 C16 1.475(8) . ?
C1 H1A 0.9800 . ?
C1 H1B 0.9800 . ?
C1 H1C 0.9800 . ?
C1 C2 1.499(10) . ?
C2 C3 1.393(10) . ?
C2 C7 1.404(10) . ?
C3 H3 0.9500 . ?
C3 C4 1.389(9) . ?
C4 C5 1.398(9) . ?
C4 C9 1.524(9) . ?
C5 C6 1.425(10) . ?
C6 C7 1.379(10) . ?
C6 C8 1.524(9) . ?
C7 H7 0.9500 . ?
C8 H8A 0.9800 . ?
C8 H8B 0.9800 . ?
C8 H8C 0.9800 . ?
C9 H9A 0.9800 . ?
C9 H9B 0.9800 . ?
C9 H9C 0.9800 . ?
C10 C11 1.386(9) . ?
C10 C15 1.420(9) . ?
C11 H11 0.9500 . ?
C11 C12 1.386(8) . ?
C12 C13 1.399(9) . ?
C13 C14 1.366(9) . ?
C14 H14 0.9500 . ?
C14 C15 1.415(9) . ?
C16 H16A 0.9900 . ?
C16 H16B 0.9900 . ?
C16 C17 1.516(10) . ?
C17 C18 1.516(9) . ?
C17 C19 1.312(9) . ?
C18 H18A 0.9900 . ?
C18 H18B 0.9900 . ?
C19 C20 1.316(10) . ?
C20 H20 0.9500 . ?
C20 C21 1.471(9) . ?
C21 C22 1.404(9) . ?
C21 C26 1.404(10) . ?
C22 H22 0.9500 . ?
C22 C23 1.387(9) . ?
C23 H23 0.9500 . ?
C23 C24 1.401(10) . ?
C24 H24 0.9500 . ?
C24 C25 1.371(10) . ?
C25 H25 0.9500 . ?
C25 C26 1.384(10) . ?
C26 H26 0.9500 . ?

loop_
_geom_torsion_atom_site_label_1
_geom_torsion_atom_site_label_2
_geom_torsion_atom_site_label_3
_geom_torsion_atom_site_label_4
_geom_torsion
_geom_torsion_site_symmetry_1
_geom_torsion_site_symmetry_2
_geom_torsion_site_symmetry_3
_geom_torsion_site_symmetry_4
_geom_torsion_publ_flag
Br1 C12 C13 Br2 0.8(8) . . . . ?
Br1 C12 C13 C14 178.4(5) . . . . ?
Br2 C13 C14 C15 178.6(5) . . . . ?
S1 N1 C10 C11 94.6(6) . . . . ?
S1 N1 C10 C15 -85.9(6) . . . . ?
S1 N1 C18 C17 112.7(5) . . . . ?
S1 C5 C6 C7 178.3(5) . . . . ?
S1 C5 C6 C8 -0.9(9) . . . . ?
O1 S1 N1 C10 39.3(5) . . . . ?
O1 S1 N1 C18 -119.5(5) . . . . ?
O1 S1 C5 C4 -15.4(6) . . . . ?
O1 S1 C5 C6 168.0(5) . . . . ?
O2 S1 N1 C10 167.4(4) . . . . ?
O2 S1 N1 C18 8.5(6) . . . . ?
O2 S1 C5 C4 -145.8(5) . . . . ?
O2 S1 C5 C6 37.5(6) . . . . ?
N1 S1 C5 C4 100.7(5) . . . . ?
N1 S1 C5 C6 -75.9(5) . . . . ?
N1 C10 C11 C12 -176.5(6) . . . . ?
N1 C10 C15 N2 -4.1(9) . . . . ?
N1 C10 C15 C14 176.6(5) . . . . ?
N2 C16 C17 C18 86.2(7) . . . . ?
N2 C16 C17 C19 -85.5(8) . . . . ?
C1 C2 C3 C4 179.5(6) . . . . ?
C1 C2 C7 C6 178.6(6) . . . . ?
C2 C3 C4 C5 3.3(10) . . . . ?
C2 C3 C4 C9 -175.4(6) . . . . ?
C3 C2 C7 C6 -0.6(10) . . . . ?
C3 C4 C5 S1 -180.0(5) . . . . ?
C3 C4 C5 C6 -3.5(9) . . . . ?
C4 C5 C6 C7 1.7(9) . . . . ?
C4 C5 C6 C8 -177.6(6) . . . . ?
C5 S1 N1 C10 -76.4(5) . . . . ?
C5 S1 N1 C18 124.7(5) . . . . ?
C5 C6 C7 C2 0.4(10) . . . . ?
C7 C2 C3 C4 -1.3(10) . . . . ?
C8 C6 C7 C2 179.7(6) . . . . ?
C9 C4 C5 S1 -1.4(9) . . . . ?
C9 C4 C5 C6 175.1(6) . . . . ?
C10 N1 C18 C17 -45.7(7) . . . . ?
C10 C11 C12 Br1 179.1(5) . . . . ?
C10 C11 C12 C13 -1.4(9) . . . . ?
C11 C10 C15 N2 175.3(6) . . . . ?
C11 C10 C15 C14 -3.9(9) . . . . ?
C11 C12 C13 Br2 -178.6(5) . . . . ?
C11 C12 C13 C14 -1.0(10) . . . . ?
C12 C13 C14 C15 1.0(10) . . . . ?
C13 C14 C15 N2 -177.8(6) . . . . ?
C13 C14 C15 C10 1.5(9) . . . . ?
C15 N2 C16 C17 -23.0(9) . . . . ?
C15 C10 C11 C12 4.0(10) . . . . ?
C16 N2 C15 C10 -28.9(9) . . . . ?
C16 N2 C15 C14 150.4(6) . . . . ?
C16 C17 C18 N1 -45.1(7) . . . . ?
C18 N1 C10 C11 -105.6(7) . . . . ?
C18 N1 C10 C15 73.9(8) . . . . ?
C19 C17 C18 N1 126.6(7) . . . . ?
C19 C20 C21 C22 -18.9(11) . . . . ?
C19 C20 C21 C26 155.9(7) . . . . ?
C20 C21 C22 C23 174.0(6) . . . . ?
C20 C21 C26 C25 -174.3(6) . . . . ?
C21 C22 C23 C24 0.2(10) . . . . ?
C22 C21 C26 C25 0.8(10) . . . . ?
C22 C23 C24 C25 0.7(10) . . . . ?
C23 C24 C25 C26 -0.8(10) . . . . ?
C24 C25 C26 C21 0.1(10) . . . . ?
C26 C21 C22 C23 -0.9(10) . . . . ?
